data_7131975
loop_
_publ_author_name
'BARRIOS MORENO, LEONI ALEJANDRA ALEJANDRA'
'Teat, Simon'
'Roubeau, Olivier'
'Aromi, Guillem'

_publ_section_title
;
 A Supramolecular Helicate with Two Independent Fe(II) Switchable Centres
 and a [Fe(anilate)3]3&#x2212; Guest
;
_journal_name_full 'Chemical Communications'
_journal_paper_doi 10.1039/D3CC02278A
_journal_year 2023
_chemical_formula_moiety 'C84 H60 Fe2 N18, C18 H6 Fe O12, B F4'
_chemical_formula_sum 'C102 H66 B F4 Fe3 N18 O12'
_chemical_formula_weight 1990.08
_space_group_crystal_system cubic
_space_group_IT_number 198
_space_group_name_Hall 'P 2ac 2ab 3'
_space_group_name_H-M_alt 'P 21 3'
_atom_sites_solution_hydrogens mixed
_audit_creation_method SHELXL-2017/1
_audit_update_record
;
2023-07-19 deposited with the CCDC.	2023-08-04 downloaded from the CCDC.
;
_cell_angle_alpha 90
_cell_angle_beta 90
_cell_angle_gamma 90
_cell_formula_units_Z 4
_cell_length_a 21.6924(5)
_cell_length_b 21.6924(5)
_cell_length_c 21.6924(5)
_cell_measurement_reflns_used 9385
_cell_measurement_temperature 300(2)
_cell_measurement_theta_max 27.31
_cell_measurement_theta_min 3.04
_cell_volume 10207.6(4)
_computing_cell_refinement 'Bruker SAINT v8.40'
_computing_data_collection 'Bruker APEX 3'
_computing_data_reduction 'Bruker SAINT v8.40'
_computing_structure_refinement 'SHELXL-2017/1 (Sheldrick, 2017)'
_computing_structure_solution 'SHELXT 2014/5 (Sheldrick, 2014)'
_diffrn_ambient_temperature 300(2)
_diffrn_measured_fraction_theta_full 0.997
_diffrn_measured_fraction_theta_max 0.997
_diffrn_measurement_device_type 'Bruker D8 with PHOTON II detector'
_diffrn_measurement_method 'shutterless /f and /w scans'
_diffrn_radiation_monochromator 'silicon 111'
_diffrn_radiation_source 'Advanced Light Source station 12.2.1'
_diffrn_radiation_type synchrotron
_diffrn_radiation_wavelength 0.7288
_diffrn_reflns_av_R_equivalents 0.0450
_diffrn_reflns_av_unetI/netI 0.0271
_diffrn_reflns_Laue_measured_fraction_full 0.997
_diffrn_reflns_Laue_measured_fraction_max 0.997
_diffrn_reflns_limit_h_max 27
_diffrn_reflns_limit_h_min -27
_diffrn_reflns_limit_k_max 27
_diffrn_reflns_limit_k_min -27
_diffrn_reflns_limit_l_max 27
_diffrn_reflns_limit_l_min -27
_diffrn_reflns_number 154529
_diffrn_reflns_point_group_measured_fraction_full 0.996
_diffrn_reflns_point_group_measured_fraction_max 0.996
_diffrn_reflns_theta_full 27.850
_diffrn_reflns_theta_max 27.862
_diffrn_reflns_theta_min 2.153
_exptl_absorpt_coefficient_mu 0.526
_exptl_absorpt_correction_T_max 0.746
_exptl_absorpt_correction_T_min 0.665
_exptl_absorpt_correction_type multi-scan
_exptl_absorpt_process_details 'SADABS-2016/2 - Bruker AXS'
_exptl_crystal_colour 'dark red'
_exptl_crystal_density_diffrn 1.295
_exptl_crystal_description block
_exptl_crystal_F_000 4076
_exptl_crystal_size_max 0.120
_exptl_crystal_size_mid 0.100
_exptl_crystal_size_min 0.100
_refine_diff_density_max 0.472
_refine_diff_density_min -0.260
_refine_diff_density_rms 0.074
_refine_ls_abs_structure_details
;
 Flack x determined using 3123 quotients [(I+)-(I-)]/[(I+)+(I-)]
 (Parsons, Flack and Wagner, Acta Cryst. B69 (2013) 249-259).
;
_refine_ls_abs_structure_Flack 0.023(3)
_refine_ls_extinction_method none
_refine_ls_goodness_of_fit_ref 1.075
_refine_ls_hydrogen_treatment mixed
_refine_ls_matrix_type full
_refine_ls_number_parameters 457
_refine_ls_number_reflns 7528
_refine_ls_number_restraints 51
_refine_ls_restrained_S_all 1.082
_refine_ls_R_factor_all 0.0372
_refine_ls_R_factor_gt 0.0353
_refine_ls_shift/su_max 0.001
_refine_ls_shift/su_mean 0.000
_refine_ls_structure_factor_coef Fsqd
_refine_ls_weighting_details 'w=1/[\s^2^(Fo^2^)+(0.0610P)^2^+0.5845P] where P=(Fo^2^+2Fc^2^)/3'
_refine_ls_weighting_scheme calc
_refine_ls_wR_factor_gt 0.0912
_refine_ls_wR_factor_ref 0.0928
_reflns_Friedel_coverage 0.852
_reflns_Friedel_fraction_full 0.995
_reflns_Friedel_fraction_max 0.995
_reflns_number_gt 7094
_reflns_number_total 7528
_reflns_threshold_expression 'I > 2\s(I)'
_cod_data_source_file d3cc02278a4.cif
_cod_data_source_block lb2205-300K
_cod_original_cell_volume 10207.6(7)
_cod_database_code 7131975
_shelx_shelxl_version_number 2017/1
_shelx_space_group_comment
;
The symmetry employed for this shelxl refinement is uniquely defined
by the following loop, which should always be used as a source of
symmetry information in preference to the above space-group names.
They are only intended as comments.
;
_shelx_estimated_absorpt_t_min 0.940
_shelx_estimated_absorpt_t_max 0.949

loop_
_space_group_symop_operation_xyz
'x, y, z'
'-x+1/2, -y, z+1/2'
'-x, y+1/2, -z+1/2'
'x+1/2, -y+1/2, -z'
'z, x, y'
'z+1/2, -x+1/2, -y'
'-z+1/2, -x, y+1/2'
'-z, x+1/2, -y+1/2'
'y, z, x'
'-y, z+1/2, -x+1/2'
'y+1/2, -z+1/2, -x'
'-y+1/2, -z, x+1/2'

loop_
_atom_site_label
_atom_site_type_symbol
_atom_site_fract_x
_atom_site_fract_y
_atom_site_fract_z
_atom_site_U_iso_or_equiv
_atom_site_adp_type
_atom_site_occupancy
_atom_site_site_symmetry_order
_atom_site_calc_flag
_atom_site_refinement_flags_posn
_atom_site_refinement_flags_adp
_atom_site_refinement_flags_occupancy
_atom_site_disorder_assembly
_atom_site_disorder_group
Fe1 Fe 0.29798(2) 0.79798(2) 0.70202(2) 0.04710(14) Uani 1 3 d S T P . .
Fe2 Fe 0.57907(2) 1.07907(2) 0.42093(2) 0.04915(15) Uani 1 3 d S T P . .
N1 N 0.24114(10) 0.73356(10) 0.66804(10) 0.0544(5) Uani 1 1 d . . . . .
N2 N 0.35206(9) 0.76105(9) 0.63959(10) 0.0509(4) Uani 1 1 d . . . . .
N3 N 0.41204(10) 0.76520(9) 0.62404(10) 0.0521(4) Uani 1 1 d D . . . .
H3 H 0.4305(16) 0.8000(13) 0.6370(17) 0.078 Uiso 1 1 d D U . . .
N4 N 0.61538(10) 0.97090(10) 0.50677(12) 0.0553(5) Uani 1 1 d D . . . .
H4 H 0.5832(14) 0.9484(15) 0.5008(17) 0.083 Uiso 1 1 d D U . . .
N5 N 0.61651(10) 1.03047(10) 0.48913(11) 0.0546(5) Uani 1 1 d . . . . .
N6 N 0.64095(11) 1.14065(11) 0.45525(12) 0.0631(5) Uani 1 1 d . . . . .
C1 C 0.18295(12) 0.72278(15) 0.68436(14) 0.0654(7) Uani 1 1 d . . . . .
H1A H 0.164727 0.748284 0.713607 0.078 Uiso 1 1 calc R U . . .
C2 C 0.14855(15) 0.67520(19) 0.65957(17) 0.0832(10) Uani 1 1 d . . . . .
H2A H 0.108277 0.668432 0.672611 0.100 Uiso 1 1 calc R U . . .
C3 C 0.17453(17) 0.6382(2) 0.61561(19) 0.0882(11) Uani 1 1 d . . . . .
H3A H 0.151858 0.606327 0.598122 0.106 Uiso 1 1 calc R U . . .
C4 C 0.23426(16) 0.64850(17) 0.59746(16) 0.0774(9) Uani 1 1 d . . . . .
H4A H 0.252665 0.623862 0.567590 0.093 Uiso 1 1 calc R U . . .
C5 C 0.26652(13) 0.69652(13) 0.62472(12) 0.0579(6) Uani 1 1 d . . . . .
C6 C 0.33061(13) 0.71106(12) 0.61139(12) 0.0562(6) Uani 1 1 d . . . . .
C7 C 0.37639(14) 0.68293(12) 0.57713(14) 0.0636(6) Uani 1 1 d . . . . .
H7A H 0.372905 0.647372 0.553434 0.076 Uiso 1 1 calc R U . . .
C8 C 0.42805(13) 0.71848(11) 0.58540(13) 0.0571(6) Uani 1 1 d . . . . .
C9 C 0.49039(13) 0.71108(12) 0.56031(14) 0.0614(6) Uani 1 1 d . . . . .
C10 C 0.50176(19) 0.66375(17) 0.5188(2) 0.0885(11) Uani 1 1 d . . . . .
H10A H 0.469876 0.638018 0.506206 0.106 Uiso 1 1 calc R U . . .
C11 C 0.5607(2) 0.6551(2) 0.4963(3) 0.1161(17) Uani 1 1 d . . . . .
H11A H 0.568350 0.623428 0.468422 0.139 Uiso 1 1 calc R U . . .
C12 C 0.60796(19) 0.69248(18) 0.5147(3) 0.1052(15) Uani 1 1 d . . . . .
H12A H 0.647610 0.685254 0.500141 0.126 Uiso 1 1 calc R U . . .
C13 C 0.59753(14) 0.74094(14) 0.55478(17) 0.0735(8) Uani 1 1 d . . . . .
C14 C 0.53782(13) 0.74925(12) 0.57747(15) 0.0638(7) Uani 1 1 d . . . . .
H14A H 0.530054 0.781352 0.604800 0.077 Uiso 1 1 calc R U . . .
C15 C 0.64545(13) 0.78700(14) 0.56893(17) 0.0736(8) Uani 1 1 d . . . . .
C16 C 0.70258(17) 0.77195(19) 0.5933(3) 0.1071(15) Uani 1 1 d . . . . .
H16A H 0.711890 0.731124 0.602505 0.129 Uiso 1 1 calc R U . . .
C17 C 0.74523(18) 0.8171(2) 0.6038(3) 0.1188(18) Uani 1 1 d . . . . .
H17A H 0.783303 0.806606 0.620494 0.143 Uiso 1 1 calc R U . . .
C18 C 0.73292(16) 0.87805(19) 0.5902(2) 0.0966(13) Uani 1 1 d . . . . .
H18A H 0.762235 0.908314 0.598134 0.116 Uiso 1 1 calc R U . . .
C19 C 0.67587(13) 0.89391(14) 0.56441(16) 0.0666(7) Uani 1 1 d . . . . .
C20 C 0.63305(12) 0.84833(13) 0.55543(15) 0.0650(7) Uani 1 1 d . . . . .
H20A H 0.594514 0.858798 0.539827 0.078 Uiso 1 1 calc R U . . .
C21 C 0.66467(12) 0.95724(13) 0.54261(13) 0.0590(6) Uani 1 1 d . . . . .
C22 C 0.69904(13) 1.01013(14) 0.54748(14) 0.0659(7) Uani 1 1 d . . . . .
H22A H 0.735722 1.015322 0.569057 0.079 Uiso 1 1 calc R U . . .
C23 C 0.66783(12) 1.05388(13) 0.51371(12) 0.0578(6) Uani 1 1 d . . . . .
C24 C 0.68050(14) 1.11792(14) 0.49716(14) 0.0651(7) Uani 1 1 d . . . . .
C25 C 0.7286(2) 1.15128(18) 0.52116(19) 0.0908(11) Uani 1 1 d . . . . .
H25A H 0.755910 1.133685 0.549103 0.109 Uiso 1 1 calc R U . . .
C26 C 0.7351(2) 1.2118(2) 0.5025(2) 0.1096(15) Uani 1 1 d . . . . .
H26A H 0.766913 1.235761 0.518362 0.131 Uiso 1 1 calc R U . . .
C27 C 0.6952(2) 1.23635(19) 0.4612(2) 0.1084(15) Uani 1 1 d . . . . .
H27A H 0.699078 1.277156 0.448610 0.130 Uiso 1 1 calc R U . . .
C28 C 0.64878(19) 1.19981(15) 0.43817(18) 0.0833(9) Uani 1 1 d . . . . .
H28A H 0.621649 1.216675 0.409580 0.100 Uiso 1 1 calc R U . . .
Fe3 Fe 0.43679(2) 0.93679(2) 0.56321(2) 0.05435(16) Uani 1 3 d S T P . .
O1 O 0.46993(8) 0.88469(8) 0.63178(8) 0.0525(4) Uani 1 1 d . . . . .
O2 O 0.49989(9) 0.99578(8) 0.59399(8) 0.0548(4) Uani 1 1 d . . . . .
O3 O 0.62142(17) 0.89644(15) 0.78489(19) 0.1359(16) Uani 1 1 d . . . . .
O4 O 0.64713(17) 1.01199(16) 0.7490(2) 0.1516(19) Uani 1 1 d . . . . .
C29 C 0.51516(11) 0.91063(11) 0.66154(12) 0.0534(5) Uani 1 1 d . . . . .
C30 C 0.53097(12) 0.97468(11) 0.64061(12) 0.0547(5) Uani 1 1 d . . . . .
C31 C 0.57453(15) 1.00817(14) 0.67035(17) 0.0745(8) Uani 1 1 d . . . . .
H31A H 0.582379 1.048329 0.657558 0.089 Uiso 1 1 calc R U . . .
C32 C 0.60820(16) 0.98368(16) 0.7201(2) 0.0901(12) Uani 1 1 d . . . . .
C33 C 0.59278(16) 0.91690(17) 0.7415(2) 0.0855(10) Uani 1 1 d . . . . .
C34 C 0.54617(13) 0.88427(13) 0.70849(15) 0.0668(7) Uani 1 1 d . . . . .
H34A H 0.536988 0.843895 0.719620 0.080 Uiso 1 1 calc R U . . .
B1 B 0.1408(12) 0.6463(11) 0.8581(9) 0.090(3) Uani 0.3333 1 d D U P A -1
F1 F 0.0860(12) 0.6196(15) 0.8442(11) 0.160(10) Uani 0.3333 1 d D U P A -1
F2 F 0.1562(8) 0.6812(16) 0.8101(13) 0.192(11) Uani 0.3333 1 d D U P A -1
F3 F 0.1355(12) 0.6793(16) 0.9105(12) 0.113(7) Uani 0.3333 1 d D U P A -1
F4 F 0.1876(14) 0.6053(12) 0.8599(18) 0.152(13) Uani 0.3333 1 d D U P A -1

loop_
_atom_site_aniso_label
_atom_site_aniso_U_11
_atom_site_aniso_U_22
_atom_site_aniso_U_33
_atom_site_aniso_U_23
_atom_site_aniso_U_13
_atom_site_aniso_U_12
Fe1 0.04710(14) 0.04710(14) 0.04710(14) -0.00136(13) -0.00136(13) 0.00136(13)
Fe2 0.04915(15) 0.04915(15) 0.04915(15) -0.00091(13) -0.00091(13) 0.00091(13)
N1 0.0508(10) 0.0581(11) 0.0544(11) -0.0004(9) -0.0041(9) -0.0016(9)
N2 0.0491(10) 0.0490(10) 0.0545(11) -0.0032(8) 0.0001(8) 0.0015(8)
N3 0.0495(10) 0.0462(10) 0.0605(11) -0.0007(8) 0.0043(9) 0.0021(8)
N4 0.0462(10) 0.0498(11) 0.0699(13) -0.0008(9) -0.0001(9) 0.0018(8)
N5 0.0494(10) 0.0521(11) 0.0623(12) -0.0041(9) -0.0020(9) 0.0016(8)
N6 0.0666(13) 0.0557(12) 0.0671(13) -0.0021(10) 0.0024(11) -0.0096(10)
C1 0.0502(13) 0.0800(18) 0.0659(15) -0.0070(14) -0.0049(11) -0.0050(12)
C2 0.0587(17) 0.108(3) 0.083(2) -0.0171(19) -0.0028(15) -0.0238(17)
C3 0.076(2) 0.099(3) 0.091(2) -0.026(2) -0.0087(17) -0.0304(19)
C4 0.0726(18) 0.085(2) 0.0745(18) -0.0246(16) -0.0017(15) -0.0139(16)
C5 0.0575(13) 0.0595(14) 0.0566(13) -0.0064(11) -0.0043(11) -0.0040(11)
C6 0.0595(14) 0.0520(13) 0.0573(13) -0.0062(11) 0.0019(11) -0.0026(10)
C7 0.0709(16) 0.0517(13) 0.0683(16) -0.0091(12) 0.0067(13) -0.0004(11)
C8 0.0618(14) 0.0469(11) 0.0627(14) 0.0025(10) 0.0060(11) 0.0053(10)
C9 0.0644(15) 0.0472(12) 0.0725(16) 0.0047(12) 0.0127(12) 0.0115(11)
C10 0.085(2) 0.0667(18) 0.114(3) -0.0226(19) 0.023(2) 0.0020(16)
C11 0.095(3) 0.084(2) 0.170(5) -0.045(3) 0.046(3) 0.008(2)
C12 0.077(2) 0.073(2) 0.165(4) -0.017(2) 0.040(2) 0.0202(18)
C13 0.0597(15) 0.0581(15) 0.103(2) 0.0111(15) 0.0132(15) 0.0183(12)
C14 0.0612(14) 0.0519(13) 0.0784(18) 0.0058(12) 0.0118(13) 0.0158(11)
C15 0.0525(14) 0.0658(16) 0.102(2) 0.0109(16) 0.0091(15) 0.0168(12)
C16 0.067(2) 0.082(2) 0.172(5) 0.037(3) -0.002(2) 0.0261(18)
C17 0.062(2) 0.110(3) 0.185(5) 0.036(3) -0.029(3) 0.022(2)
C18 0.0570(17) 0.086(2) 0.146(4) 0.020(2) -0.023(2) 0.0055(16)
C19 0.0483(13) 0.0681(16) 0.0834(19) 0.0067(14) 0.0023(13) 0.0106(12)
C20 0.0468(13) 0.0650(15) 0.0831(18) 0.0072(13) 0.0022(12) 0.0149(11)
C21 0.0467(12) 0.0641(15) 0.0662(15) 0.0026(12) 0.0025(11) 0.0042(11)
C22 0.0523(13) 0.0759(17) 0.0695(16) 0.0033(13) -0.0094(12) -0.0029(13)
C23 0.0532(13) 0.0611(14) 0.0592(14) -0.0052(11) -0.0023(11) -0.0059(11)
C24 0.0664(16) 0.0621(15) 0.0667(16) -0.0055(13) -0.0027(13) -0.0137(12)
C25 0.095(2) 0.085(2) 0.093(2) -0.0027(19) -0.026(2) -0.029(2)
C26 0.120(3) 0.086(3) 0.123(3) -0.003(2) -0.028(3) -0.046(2)
C27 0.133(4) 0.069(2) 0.123(3) 0.016(2) -0.028(3) -0.037(2)
C28 0.098(2) 0.0574(15) 0.094(2) 0.0076(16) -0.0119(19) -0.0157(16)
Fe3 0.05435(16) 0.05435(16) 0.05435(16) -0.00012(14) -0.00012(14) 0.00012(14)
O1 0.0539(9) 0.0445(8) 0.0591(9) 0.0021(7) -0.0093(7) -0.0022(7)
O2 0.0625(10) 0.0479(8) 0.0540(9) 0.0014(7) -0.0104(8) -0.0014(7)
O3 0.142(3) 0.102(2) 0.164(3) 0.055(2) -0.098(3) -0.035(2)
O4 0.130(3) 0.108(2) 0.217(4) 0.054(3) -0.116(3) -0.048(2)
C29 0.0491(12) 0.0484(12) 0.0628(14) -0.0003(10) -0.0010(10) 0.0014(9)
C30 0.0529(12) 0.0496(12) 0.0616(14) 0.0038(10) -0.0027(11) 0.0002(10)
C31 0.0668(17) 0.0579(15) 0.099(2) 0.0151(15) -0.0232(16) -0.0137(13)
C32 0.0723(19) 0.0731(19) 0.125(3) 0.018(2) -0.043(2) -0.0179(16)
C33 0.0743(19) 0.0725(19) 0.110(3) 0.0196(18) -0.0344(19) -0.0081(16)
C34 0.0615(15) 0.0573(14) 0.0815(18) 0.0124(13) -0.0138(14) -0.0031(12)
B1 0.10(2) 0.09(2) 0.08(3) 0.001(14) -0.026(15) 0.02(2)
F1 0.118(12) 0.195(17) 0.17(2) -0.023(15) -0.001(11) 0.002(10)
F2 0.22(2) 0.21(2) 0.139(14) 0.043(13) 0.044(17) 0.04(2)
F3 0.145(13) 0.123(16) 0.072(11) -0.026(8) -0.017(8) 0.056(12)
F4 0.128(15) 0.097(16) 0.23(3) -0.056(15) -0.052(15) 0.034(12)

loop_
_atom_type_symbol
_atom_type_description
_atom_type_scat_dispersion_real
_atom_type_scat_dispersion_imag
_atom_type_scat_source
C C 0.0034 0.0017 'XDisp Program in WinGX L.J. Farrugia, J.Appl.Cryst. 2012,45,849-854'
H H 0.0000 0.0000 'XDisp Program in WinGX L.J. Farrugia, J.Appl.Cryst. 2012,45,849-854'
B B 0.0017 0.0007 'XDisp Program in WinGX L.J. Farrugia, J.Appl.Cryst. 2012,45,849-854'
N N 0.0065 0.0035 'XDisp Program in WinGX L.J. Farrugia, J.Appl.Cryst. 2012,45,849-854'
O O 0.0115 0.0064 'XDisp Program in WinGX L.J. Farrugia, J.Appl.Cryst. 2012,45,849-854'
F F 0.0185 0.0109 'XDisp Program in WinGX L.J. Farrugia, J.Appl.Cryst. 2012,45,849-854'
Fe Fe 0.3511 0.8892 'XDisp Program in WinGX L.J. Farrugia, J.Appl.Cryst. 2012,45,849-854'

loop_
_geom_angle_atom_site_label_1
_geom_angle_atom_site_label_2
_geom_angle_atom_site_label_3
_geom_angle
_geom_angle_site_symmetry_1
_geom_angle_site_symmetry_3
_geom_angle_publ_flag
N2 Fe1 N2 96.49(8) . 8_656 ?
N2 Fe1 N2 96.49(8) . 11_466 ?
N2 Fe1 N2 96.49(8) 8_656 11_466 ?
N2 Fe1 N1 80.18(8) . . ?
N2 Fe1 N1 172.50(9) 8_656 . ?
N2 Fe1 N1 90.58(9) 11_466 . ?
N2 Fe1 N1 90.58(8) . 8_656 ?
N2 Fe1 N1 80.17(8) 8_656 8_656 ?
N2 Fe1 N1 172.50(9) 11_466 8_656 ?
N1 Fe1 N1 93.09(9) . 8_656 ?
N2 Fe1 N1 172.50(9) . 11_466 ?
N2 Fe1 N1 90.58(8) 8_656 11_466 ?
N2 Fe1 N1 80.17(8) 11_466 11_466 ?
N1 Fe1 N1 93.08(9) . 11_466 ?
N1 Fe1 N1 93.09(9) 8_656 11_466 ?
N5 Fe2 N5 97.23(8) 11_466 8_656 ?
N5 Fe2 N5 97.23(8) 11_466 . ?
N5 Fe2 N5 97.23(8) 8_656 . ?
N5 Fe2 N6 78.84(9) 11_466 11_466 ?
N5 Fe2 N6 170.71(9) 8_656 11_466 ?
N5 Fe2 N6 91.64(9) . 11_466 ?
N5 Fe2 N6 91.65(9) 11_466 8_656 ?
N5 Fe2 N6 78.84(9) 8_656 8_656 ?
N5 Fe2 N6 170.71(9) . 8_656 ?
N6 Fe2 N6 92.78(10) 11_466 8_656 ?
N5 Fe2 N6 170.71(9) 11_466 . ?
N5 Fe2 N6 91.64(9) 8_656 . ?
N5 Fe2 N6 78.84(9) . . ?
N6 Fe2 N6 92.78(10) 11_466 . ?
N6 Fe2 N6 92.78(10) 8_656 . ?
C1 N1 C5 117.8(2) . . ?
C1 N1 Fe1 127.4(2) . . ?
C5 N1 Fe1 114.77(17) . . ?
C6 N2 N3 106.1(2) . . ?
C6 N2 Fe1 116.18(17) . . ?
N3 N2 Fe1 136.29(17) . . ?
N2 N3 C8 110.6(2) . . ?
N2 N3 H3 114(2) . . ?
C8 N3 H3 135(2) . . ?
N5 N4 C21 111.0(2) . . ?
N5 N4 H4 121(3) . . ?
C21 N4 H4 127(3) . . ?
C23 N5 N4 105.4(2) . . ?
C23 N5 Fe2 115.85(19) . . ?
N4 N5 Fe2 135.37(18) . . ?
C24 N6 C28 117.1(3) . . ?
C24 N6 Fe2 115.33(19) . . ?
C28 N6 Fe2 127.5(2) . . ?
N1 C1 C2 122.6(3) . . ?
N1 C1 H1A 118.7 . . ?
C2 C1 H1A 118.7 . . ?
C3 C2 C1 119.1(3) . . ?
C3 C2 H2A 120.4 . . ?
C1 C2 H2A 120.4 . . ?
C2 C3 C4 119.6(3) . . ?
C2 C3 H3A 120.2 . . ?
C4 C3 H3A 120.2 . . ?
C3 C4 C5 118.4(3) . . ?
C3 C4 H4A 120.8 . . ?
C5 C4 H4A 120.8 . . ?
N1 C5 C4 122.4(3) . . ?
N1 C5 C6 113.5(2) . . ?
C4 C5 C6 124.1(3) . . ?
N2 C6 C7 110.9(2) . . ?
N2 C6 C5 114.8(2) . . ?
C7 C6 C5 134.2(3) . . ?
C8 C7 C6 105.6(2) . . ?
C8 C7 H7A 127.2 . . ?
C6 C7 H7A 127.2 . . ?
N3 C8 C7 106.9(2) . . ?
N3 C8 C9 123.1(2) . . ?
C7 C8 C9 130.0(3) . . ?
C14 C9 C10 119.3(3) . . ?
C14 C9 C8 121.6(3) . . ?
C10 C9 C8 119.1(3) . . ?
C11 C10 C9 119.6(4) . . ?
C11 C10 H10A 120.2 . . ?
C9 C10 H10A 120.2 . . ?
C12 C11 C10 120.6(4) . . ?
C12 C11 H11A 119.7 . . ?
C10 C11 H11A 119.7 . . ?
C11 C12 C13 120.8(3) . . ?
C11 C12 H12A 119.6 . . ?
C13 C12 H12A 119.6 . . ?
C12 C13 C14 118.1(3) . . ?
C12 C13 C15 122.1(3) . . ?
C14 C13 C15 119.5(3) . . ?
C9 C14 C13 121.5(3) . . ?
C9 C14 H14A 119.3 . . ?
C13 C14 H14A 119.3 . . ?
C16 C15 C20 118.6(3) . . ?
C16 C15 C13 123.4(3) . . ?
C20 C15 C13 118.0(3) . . ?
C17 C16 C15 120.0(3) . . ?
C17 C16 H16A 120.0 . . ?
C15 C16 H16A 120.0 . . ?
C16 C17 C18 121.3(3) . . ?
C16 C17 H17A 119.3 . . ?
C18 C17 H17A 119.3 . . ?
C17 C18 C19 119.4(4) . . ?
C17 C18 H18A 120.3 . . ?
C19 C18 H18A 120.3 . . ?
C20 C19 C18 118.6(3) . . ?
C20 C19 C21 121.0(3) . . ?
C18 C19 C21 120.2(3) . . ?
C19 C20 C15 122.0(3) . . ?
C19 C20 H20A 119.0 . . ?
C15 C20 H20A 119.0 . . ?
N4 C21 C22 106.9(2) . . ?
N4 C21 C19 121.2(3) . . ?
C22 C21 C19 131.7(3) . . ?
C21 C22 C23 105.5(2) . . ?
C21 C22 H22A 127.2 . . ?
C23 C22 H22A 127.2 . . ?
N5 C23 C22 111.1(2) . . ?
N5 C23 C24 114.9(3) . . ?
C22 C23 C24 133.9(3) . . ?
N6 C24 C25 123.3(3) . . ?
N6 C24 C23 113.3(2) . . ?
C25 C24 C23 123.5(3) . . ?
C24 C25 C26 117.9(4) . . ?
C24 C25 H25A 121.0 . . ?
C26 C25 H25A 121.0 . . ?
C27 C26 C25 120.1(4) . . ?
C27 C26 H26A 119.9 . . ?
C25 C26 H26A 119.9 . . ?
C26 C27 C28 118.8(4) . . ?
C26 C27 H27A 120.6 . . ?
C28 C27 H27A 120.6 . . ?
N6 C28 C27 122.8(4) . . ?
N6 C28 H28A 118.6 . . ?
C27 C28 H28A 118.6 . . ?
O2 Fe3 O2 90.24(8) . 11_466 ?
O2 Fe3 O2 90.24(8) . 8_656 ?
O2 Fe3 O2 90.24(8) 11_466 8_656 ?
O2 Fe3 O1 82.34(6) . . ?
O2 Fe3 O1 95.21(7) 11_466 . ?
O2 Fe3 O1 170.79(7) 8_656 . ?
O2 Fe3 O1 170.79(7) . 11_466 ?
O2 Fe3 O1 82.33(6) 11_466 11_466 ?
O2 Fe3 O1 95.21(7) 8_656 11_466 ?
O1 Fe3 O1 92.88(7) . 11_466 ?
O2 Fe3 O1 95.21(7) . 8_656 ?
O2 Fe3 O1 170.79(7) 11_466 8_656 ?
O2 Fe3 O1 82.33(6) 8_656 8_656 ?
O1 Fe3 O1 92.88(7) . 8_656 ?
O1 Fe3 O1 92.88(7) 11_466 8_656 ?
C29 O1 Fe3 113.28(15) . . ?
C30 O2 Fe3 113.06(15) . . ?
O1 C29 C34 124.6(2) . . ?
O1 C29 C30 115.0(2) . . ?
C34 C29 C30 120.5(2) . . ?
O2 C30 C31 122.9(2) . . ?
O2 C30 C29 116.3(2) . . ?
C31 C30 C29 120.8(2) . . ?
C30 C31 C32 121.6(3) . . ?
C30 C31 H31A 119.2 . . ?
C32 C31 H31A 119.2 . . ?
O4 C32 C31 124.3(3) . . ?
O4 C32 C33 117.7(3) . . ?
C31 C32 C33 117.9(3) . . ?
O3 C33 C34 124.8(3) . . ?
O3 C33 C32 117.5(3) . . ?
C34 C33 C32 117.6(3) . . ?
C29 C34 C33 121.5(3) . . ?
C29 C34 H34A 119.3 . . ?
C33 C34 H34A 119.3 . . ?
F2 B1 F3 112(2) . . ?
F2 B1 F4 102(2) . . ?
F3 B1 F4 113(2) . . ?
F2 B1 F1 106.8(18) . . ?
F3 B1 F1 110(2) . . ?
F4 B1 F1 113(2) . . ?

loop_
_geom_bond_atom_site_label_1
_geom_bond_atom_site_label_2
_geom_bond_distance
_geom_bond_site_symmetry_2
_geom_bond_publ_flag
Fe1 N2 1.963(2) . ?
Fe1 N2 1.963(2) 8_656 ?
Fe1 N2 1.963(2) 11_466 ?
Fe1 N1 2.004(2) . ?
Fe1 N1 2.004(2) 8_656 ?
Fe1 N1 2.004(2) 11_466 ?
Fe2 N5 1.990(2) 11_466 ?
Fe2 N5 1.990(2) 8_656 ?
Fe2 N5 1.990(2) . ?
Fe2 N6 2.035(2) 11_466 ?
Fe2 N6 2.035(2) 8_656 ?
Fe2 N6 2.035(2) . ?
N1 C1 1.332(4) . ?
N1 C5 1.354(4) . ?
N2 C6 1.329(3) . ?
N2 N3 1.347(3) . ?
N3 C8 1.360(3) . ?
N3 H3 0.90(2) . ?
N4 N5 1.348(3) . ?
N4 C21 1.355(4) . ?
N4 H4 0.86(2) . ?
N5 C23 1.335(3) . ?
N6 C24 1.344(4) . ?
N6 C28 1.347(4) . ?
C1 C2 1.383(4) . ?
C1 H1A 0.9300 . ?
C2 C3 1.367(5) . ?
C2 H2A 0.9300 . ?
C3 C4 1.372(5) . ?
C3 H3A 0.9300 . ?
C4 C5 1.387(4) . ?
C4 H4A 0.9300 . ?
C5 C6 1.455(4) . ?
C6 C7 1.382(4) . ?
C7 C8 1.372(4) . ?
C7 H7A 0.9300 . ?
C8 C9 1.466(4) . ?
C9 C14 1.372(4) . ?
C9 C10 1.387(4) . ?
C10 C11 1.382(6) . ?
C10 H10A 0.9300 . ?
C11 C12 1.367(6) . ?
C11 H11A 0.9300 . ?
C12 C13 1.382(5) . ?
C12 H12A 0.9300 . ?
C13 C14 1.397(4) . ?
C13 C15 1.474(5) . ?
C14 H14A 0.9300 . ?
C15 C16 1.386(5) . ?
C15 C20 1.389(4) . ?
C16 C17 1.367(6) . ?
C16 H16A 0.9300 . ?
C17 C18 1.380(6) . ?
C17 H17A 0.9300 . ?
C18 C19 1.401(4) . ?
C18 H18A 0.9300 . ?
C19 C20 1.371(4) . ?
C19 C21 1.473(4) . ?
C20 H20A 0.9300 . ?
C21 C22 1.372(4) . ?
C22 C23 1.377(4) . ?
C22 H22A 0.9300 . ?
C23 C24 1.461(4) . ?
C24 C25 1.372(4) . ?
C25 C26 1.381(6) . ?
C25 H25A 0.9300 . ?
C26 C27 1.356(7) . ?
C26 H26A 0.9300 . ?
C27 C28 1.375(5) . ?
C27 H27A 0.9300 . ?
C28 H28A 0.9300 . ?
Fe3 O2 1.9895(17) . ?
Fe3 O2 1.9895(17) 11_466 ?
Fe3 O2 1.9895(17) 8_656 ?
Fe3 O1 2.0015(17) . ?
Fe3 O1 2.0016(17) 11_466 ?
Fe3 O1 2.0016(17) 8_656 ?
O1 C29 1.302(3) . ?
O2 C30 1.299(3) . ?
O3 C33 1.212(4) . ?
O4 C32 1.217(4) . ?
C29 C34 1.348(4) . ?
C29 C30 1.501(4) . ?
C30 C31 1.355(4) . ?
C31 C32 1.408(5) . ?
C31 H31A 0.9300 . ?
C32 C33 1.557(5) . ?
C33 C34 1.427(4) . ?
C34 H34A 0.9300 . ?
B1 F2 1.331(13) . ?
B1 F3 1.347(15) . ?
B1 F4 1.351(16) . ?
B1 F1 1.356(15) . ?

loop_
_geom_hbond_atom_site_label_D
_geom_hbond_atom_site_label_H
_geom_hbond_atom_site_label_A
_geom_hbond_distance_DH
_geom_hbond_distance_HA
_geom_hbond_distance_DA
_geom_hbond_angle_DHA
_geom_hbond_site_symmetry_A
_geom_hbond_publ_flag
N3 H3 O1 0.90(2) 2.03(3) 2.885(3) 158(3) . yes
N4 H4 O2 0.86(2) 2.11(2) 2.955(3) 168(3) 11_466 yes
